data_4115177
loop_
_publ_author_name
'Louise A. Berben'
'Jeffrey R. Long'

_publ_contact_author
;
        Jeffrey R. Long
        Department of Chemistry
        University of California, Berkeley
        United States of America
;
_publ_contact_author_email jlong@cchem.berkeley.edu
_publ_contact_author_fax '510 643-3832'
_publ_contact_author_phone '510 642-0860'
_publ_section_title
;
 Synthesis and Alkali Metal Ion-Binding Properties of a Chromium(III)
 Triacetylide Complex
;
_journal_name_full 'Journal of the American Chemical Society'
_journal_page_first 11588
_journal_page_last 11589
_journal_paper_doi 10.1021/ja027309y
_journal_volume 124
_journal_year 2002
_chemical_compound_source synthetic
_chemical_formula_structural
;
 [(C9H21N3)Cr(C2H)3]
;
_chemical_formula_sum 'C15 H24 Cr N3'
_chemical_formula_weight 298.37
_chemical_name_systematic
; 
 ? 
;
_space_group_IT_number 146
_symmetry_cell_setting rhombohedral
_symmetry_Int_Tables_number 146
_symmetry_space_group_name_Hall 'R 3'
_symmetry_space_group_name_H-M 'R 3 :H'
_atom_sites_solution_hydrogens geom
_atom_sites_solution_primary direct
_atom_sites_solution_secondary difmap
_audit_creation_method SHELXL
_cell_angle_alpha 90.00
_cell_angle_beta 90.00
_cell_angle_gamma 120.00
_cell_formula_units_Z 3
_cell_length_a 13.7219(11)
_cell_length_b 13.7219(11)
_cell_length_c 7.1949(8)
_cell_measurement_temperature 293(2)
_cell_volume 1173.23(19)
_computing_cell_refinement
;
  SMART (Siemens, 1995), SAINT (Siemens, 1995)
;
_computing_data_collection 'SMART (Siemens, 1995)'
_computing_data_reduction
;
  SAINT (Siemens, 1995), XPREP (Siemens, 1995)
;
_computing_structure_refinement 'SHELXL-93 (Sheldrick, 1993)'
_computing_structure_solution 'SHELXS-86 (Sheldrick, 1990)'
_diffrn_ambient_temperature 160(2)
_diffrn_measurement_device SMART
_diffrn_measurement_method 'omega scans with profile analysis'
_diffrn_radiation_monochromator graphite
_diffrn_radiation_source 'fine-focus sealed tube'
_diffrn_radiation_type MoK\a
_diffrn_radiation_wavelength 0.71073
_diffrn_reflns_av_R_equivalents 0.0191
_diffrn_reflns_av_sigmaI/netI 0.0263
_diffrn_reflns_limit_h_max 16
_diffrn_reflns_limit_h_min -13
_diffrn_reflns_limit_k_max 15
_diffrn_reflns_limit_k_min -13
_diffrn_reflns_limit_l_max 5
_diffrn_reflns_limit_l_min -8
_diffrn_reflns_number 1746
_diffrn_reflns_theta_max 24.66
_diffrn_reflns_theta_min 2.97
_exptl_absorpt_coefficient_mu 0.723
_exptl_absorpt_correction_T_max 0.723
_exptl_absorpt_correction_T_min 1
_exptl_absorpt_correction_type multi-scan
_exptl_absorpt_process_details 'Blessing, Acta Cryst. (1995) A51 33'
_exptl_crystal_colour orange
_exptl_crystal_density_diffrn 1.267
_exptl_crystal_description 'irregular triangular pyramid '
_exptl_crystal_F_000 477
_exptl_crystal_size_max 0.30
_exptl_crystal_size_mid 0.30
_exptl_crystal_size_min 0.15
_refine_diff_density_max 0.199
_refine_diff_density_min -0.161
_refine_diff_density_rms 0.042
_refine_ls_extinction_method SHELXTL
_refine_ls_goodness_of_fit_all 1.045
_refine_ls_goodness_of_fit_obs 1.046
_refine_ls_matrix_type full
_refine_ls_number_parameters 59
_refine_ls_number_reflns 774
_refine_ls_number_restraints 0
_refine_ls_restrained_S_all 1.045
_refine_ls_restrained_S_obs 1.045
_refine_ls_R_factor_all 0.0247
_refine_ls_R_factor_obs 0.0238
_refine_ls_shift/esd_max 0.000
_refine_ls_shift/esd_mean 0.000
_refine_ls_structure_factor_coef Fsqd
_refine_ls_weighting_details 'w=1/[\s^2^(Fo^2^)+(0.1311P)^2^+7.1103P] where P=(Fo^2^+2Fc^2^)/3'
_refine_ls_weighting_scheme calc
_refine_ls_wR_factor_all 0.0607
_refine_ls_wR_factor_obs 0.0601
_reflns_number_observed 760
_reflns_number_total 774
_reflns_observed_criterion >2sigma(I)
_cod_data_source_file ja027309y_s2_1.cif
_cod_data_source_block lab1a
_cod_depositor_comments
;
The following automatic conversions were performed:

'_refine_ls_weighting_scheme' value '
calc w=1/[\s^2^(Fo^2^)+(0.1311P)^2^+7.1103P] where
P=(Fo^2^+2Fc^2^)/3' was changed to 'calc'. New tag
'_refine_ls_weighting_details' was created. The value of the new tag
was set to 'w=1/[\s^2^(Fo^2^)+(0.1311P)^2^+7.1103P] where
P=(Fo^2^+2Fc^2^)/3'.

Automatic conversion script
Id: cif_fix_values 3143 2015-03-26 13:38:13Z robertas 
;
_cod_original_cell_volume 1173.2(2)
_cod_original_sg_symbol_H-M 'R 3'
_cod_database_code 4115177

loop_
_symmetry_equiv_pos_as_xyz
'x, y, z'
'-y, x-y, z'
'-x+y, -x, z'
'x+2/3, y+1/3, z+1/3'
'-y+2/3, x-y+1/3, z+1/3'
'-x+y+2/3, -x+1/3, z+1/3'
'x+1/3, y+2/3, z+2/3'
'-y+1/3, x-y+2/3, z+2/3'
'-x+y+1/3, -x+2/3, z+2/3'

loop_
_atom_site_aniso_label
_atom_site_aniso_U_11
_atom_site_aniso_U_22
_atom_site_aniso_U_33
_atom_site_aniso_U_23
_atom_site_aniso_U_13
_atom_site_aniso_U_12
Cr 0.0198(2) 0.0198(2) 0.0192(3) 0.000 0.000 0.00989(10)
C1 0.0255(14) 0.0293(14) 0.0190(13) -0.0036(11) 0.0009(11) 0.0163(12)
C2 0.0278(12) 0.0337(13) 0.0265(13) -0.0012(11) 0.0045(11) 0.0130(11)
N 0.0225(11) 0.0257(11) 0.0212(12) -0.0036(8) -0.0020(8) 0.0118(8)
C3 0.0388(14) 0.0340(13) 0.0287(14) 0.0026(10) -0.0072(11) 0.0220(11)
C4 0.0309(12) 0.0386(14) 0.0308(14) -0.0159(10) -0.0089(10) 0.0183(11)
C5 0.0253(12) 0.0359(13) 0.0348(15) -0.0074(11) -0.0060(11) 0.0187(11)

loop_
_atom_site_label
_atom_site_type_symbol
_atom_site_fract_x
_atom_site_fract_y
_atom_site_fract_z
_atom_site_U_iso_or_equiv
_atom_site_thermal_displace_type
_atom_site_occupancy
_atom_site_calc_flag
_atom_site_refinement_flags
Cr Cr 0.0000 0.0000 -0.2336 0.0196(2) Uani 1 d S
C1 C 0.1254(2) 0.1280(2) -0.3863(3) 0.0234(6) Uani 1 d .
C2 C 0.1985(2) 0.2078(2) -0.4667(4) 0.0304(5) Uani 1 d .
H2 H 0.2551(2) 0.2697(2) -0.5290(4) 0.046 Uiso 1 calc R
N N 0.1153(2) -0.0061(2) -0.0347(3) 0.0232(5) Uani 1 d .
C3 C 0.0506(2) -0.1218(2) 0.0468(3) 0.0321(6) Uani 1 d .
H3A H 0.0920(2) -0.1281(2) 0.1510(3) 0.039 Uiso 1 calc R
H3B H 0.0420(2) -0.1769(2) -0.0459(3) 0.039 Uiso 1 calc R
C4 C 0.1461(2) 0.0821(2) 0.1117(3) 0.0330(6) Uani 1 d .
H4A H 0.2254(2) 0.1158(2) 0.1410(3) 0.040 Uiso 1 calc R
H4B H 0.1035(2) 0.0476(2) 0.2239(3) 0.040 Uiso 1 calc R
C5 C 0.2176(2) 0.0059(2) -0.1231(4) 0.0305(6) Uani 1 d .
H5A H 0.2648(7) 0.0824(4) -0.1624(21) 0.046 Uiso 1 calc R
H5B H 0.1970(2) -0.0431(10) -0.2290(14) 0.046 Uiso 1 calc R
H5C H 0.2577(8) -0.0139(13) -0.0356(8) 0.046 Uiso 1 calc R

loop_
_atom_type_symbol
_atom_type_description
_atom_type_scat_dispersion_real
_atom_type_scat_dispersion_imag
_atom_type_scat_source
C C 0.0033 0.0016 'International Tables Vol C Tables 4.2.6.8 and 6.1.1.4'
H H 0.0000 0.0000 'International Tables Vol C Tables 4.2.6.8 and 6.1.1.4'
N N 0.0061 0.0033 'International Tables Vol C Tables 4.2.6.8 and 6.1.1.4'
Cr Cr 0.3209 0.6236 'International Tables Vol C Tables 4.2.6.8 and 6.1.1.4'

loop_
_geom_angle_atom_site_label_1
_geom_angle_atom_site_label_2
_geom_angle_atom_site_label_3
_geom_angle
_geom_angle_site_symmetry_1
_geom_angle_site_symmetry_3
C1 Cr C1 94.14(9) 2 3
C1 Cr C1 94.14(9) 2 .
C1 Cr C1 94.14(9) 3 .
C1 Cr N 94.04(10) 2 2
C1 Cr N 170.49(9) 3 2
C1 Cr N 90.10(11) . 2
C1 Cr N 90.10(11) 2 3
C1 Cr N 94.04(10) 3 3
C1 Cr N 170.49(9) . 3
N Cr N 81.10(9) 2 3
C1 Cr N 170.49(9) 2 .
C1 Cr N 90.10(11) 3 .
C1 Cr N 94.04(10) . .
N Cr N 81.10(9) 2 .
N Cr N 81.10(9) 3 .
C2 C1 Cr 175.5(2) . .
C5 N C3 108.3(2) . .
C5 N C4 110.3(2) . .
C3 N C4 111.1(2) . .
C5 N Cr 112.6(2) . .
C3 N Cr 104.01(14) . .
C4 N Cr 110.4(2) . .
N C3 C4 110.8(2) . 3
N C4 C3 111.0(2) . 2

loop_
_geom_bond_atom_site_label_1
_geom_bond_atom_site_label_2
_geom_bond_distance
_geom_bond_site_symmetry_2
Cr C1 2.057(3) 2
Cr C1 2.057(3) 3
Cr C1 2.057(3) .
Cr N 2.166(2) 2
Cr N 2.166(2) 3
Cr N 2.166(2) .
C1 C2 1.201(4) .
N C5 1.473(3) .
N C3 1.497(4) .
N C4 1.498(3) .
C3 C4 1.508(4) 3
C4 C3 1.508(4) 2
